data_4105026
loop_
_publ_author_name
'Jian Tian'
'Praveen K. Thallapally'
'Scott J. Dalgarno'
'Jerry L. Atwood'

_publ_section_title
;
 Free Transport of Water and CO2 in Nonporous Hydrophobic Clarithromycin
 Form II Crystals
;
_journal_name_full 'Journal of the American Chemical Society'
_journal_page_first 13216
_journal_page_last 13217
_journal_paper_doi 10.1021/ja904658p
_journal_volume 131
_journal_year 2009
_chemical_formula_sum 'C38 H69 N O13.5'
_chemical_formula_weight 755.94
_chemical_name_common 'Clarithromycin hemihydrate'
_chemical_name_systematic
;
 ?
;
_space_group_IT_number 19
_symmetry_cell_setting orthorhombic
_symmetry_space_group_name_Hall 'P 2ac 2ab'
_symmetry_space_group_name_H-M 'P 21 21 21'
_atom_sites_solution_hydrogens geom
_atom_sites_solution_primary direct
_atom_sites_solution_secondary difmap
_audit_creation_method SHELXL-97
_cell_angle_alpha 90.00
_cell_angle_beta 90.00
_cell_angle_gamma 90.00
_cell_formula_units_Z 4
_cell_length_a 8.7891(11)
_cell_length_b 20.012(3)
_cell_length_c 23.857(3)
_cell_measurement_temperature 173(2)
_cell_volume 4196.1(10)
_computing_cell_refinement 'SAINT (Bruker, 1998)'
_computing_data_collection 'SMART (Bruker, 1998)'
_computing_data_reduction 'SAINT (Bruker, 1998)'
_computing_molecular_graphics 'XSeed (Barbour, 2001)'
_computing_publication_material 'local program'
_computing_structure_refinement 'SHELXL-97 (Sheldrick, 1997)'
_computing_structure_solution 'SHELXS-97 (Sheldrick, 1990)'
_diffrn_ambient_temperature 173(2)
_diffrn_measured_fraction_theta_full 0.996
_diffrn_measured_fraction_theta_max 0.996
_diffrn_measurement_device_type 'Bruker SMART 1000 diffractometer'
_diffrn_radiation_monochromator graphite
_diffrn_radiation_source 'fine-focus sealed tube'
_diffrn_radiation_type MoK\a
_diffrn_radiation_wavelength 0.71073
_diffrn_reflns_av_R_equivalents 0.0607
_diffrn_reflns_av_sigmaI/netI 0.0756
_diffrn_reflns_limit_h_max 11
_diffrn_reflns_limit_h_min -8
_diffrn_reflns_limit_k_max 25
_diffrn_reflns_limit_k_min -25
_diffrn_reflns_limit_l_max 30
_diffrn_reflns_limit_l_min -30
_diffrn_reflns_number 30306
_diffrn_reflns_theta_full 27.23
_diffrn_reflns_theta_max 27.23
_diffrn_reflns_theta_min 1.33
_exptl_absorpt_coefficient_mu 0.089
_exptl_absorpt_correction_T_max 0.9780
_exptl_absorpt_correction_T_min 0.9668
_exptl_absorpt_correction_type multi-scan
_exptl_absorpt_process_details Bruker-SADABS
_exptl_crystal_colour Colourless
_exptl_crystal_density_diffrn 1.197
_exptl_crystal_description Block
_exptl_crystal_F_000 1648
_exptl_crystal_size_max 0.38
_exptl_crystal_size_mid 0.29
_exptl_crystal_size_min 0.25
_refine_diff_density_max 0.254
_refine_diff_density_min -0.209
_refine_diff_density_rms 0.041
_refine_ls_abs_structure_details 'Flack H D (1983), Acta Cryst. A39, 876-881'
_refine_ls_abs_structure_Flack 2.0(8)
_refine_ls_extinction_method none
_refine_ls_goodness_of_fit_ref 1.018
_refine_ls_hydrogen_treatment constr
_refine_ls_matrix_type full
_refine_ls_number_parameters 494
_refine_ls_number_reflns 9336
_refine_ls_number_restraints 0
_refine_ls_restrained_S_all 1.018
_refine_ls_R_factor_all 0.0968
_refine_ls_R_factor_gt 0.0505
_refine_ls_shift/su_max 0.000
_refine_ls_shift/su_mean 0.000
_refine_ls_structure_factor_coef Fsqd
_refine_ls_weighting_details 'calc w=1/[\s^2^(Fo^2^)+(0.0449P)^2^+0.0261P] where P=(Fo^2^+2Fc^2^)/3'
_refine_ls_weighting_scheme calc
_refine_ls_wR_factor_gt 0.0930
_refine_ls_wR_factor_ref 0.1071
_reflns_number_gt 6182
_reflns_number_total 9336
_reflns_threshold_expression >2sigma(I)
_cod_data_source_file ja904658p_si_003.cif
_cod_data_source_block ClariHemi
_cod_original_cell_volume 4196.1(9)
_cod_original_formula_sum 'C38 H69 N O13.50'
_cod_database_code 4105026

loop_
_symmetry_equiv_pos_as_xyz
'x, y, z'
'-x+1/2, -y, z+1/2'
'x+1/2, -y+1/2, -z'
'-x, y+1/2, -z+1/2'

loop_
_atom_site_label
_atom_site_type_symbol
_atom_site_fract_x
_atom_site_fract_y
_atom_site_fract_z
_atom_site_U_iso_or_equiv
_atom_site_adp_type
_atom_site_occupancy
_atom_site_symmetry_multiplicity
_atom_site_calc_flag
_atom_site_refinement_flags
O1 O 0.05700(19) 0.87758(8) 0.03104(6) 0.0329(4) Uani 1 1 d .
O2 O -0.06420(19) 1.07531(8) 0.12627(6) 0.0315(4) Uani 1 1 d .
O3 O -0.54730(18) 0.92289(8) 0.27873(6) 0.0289(4) Uani 1 1 d .
O4 O -0.31844(18) 1.03924(8) 0.12839(6) 0.0286(4) Uani 1 1 d .
O5 O -0.5159(2) 0.79376(8) 0.38696(6) 0.0347(4) Uani 1 1 d .
H5 H -0.4848 0.8187 0.4129 0.042 Uiso 1 1 calc R
O6 O -0.0440(2) 1.11697(8) -0.02415(6) 0.0390(4) Uani 1 1 d .
H6 H -0.1117 1.0921 -0.0376 0.047 Uiso 1 1 calc R
O7 O -0.0995(2) 0.89580(8) 0.22778(6) 0.0336(4) Uani 1 1 d .
O8 O -0.15304(19) 0.85084(8) 0.08181(6) 0.0310(4) Uani 1 1 d .
O9 O -0.3258(2) 1.09881(9) 0.01624(6) 0.0379(4) Uani 1 1 d .
O10 O -0.2423(2) 0.85600(9) 0.36900(7) 0.0396(5) Uani 1 1 d .
H10 H -0.1486 0.8479 0.3678 0.048 Uiso 1 1 calc R
O11 O -0.2256(5) 1.01124(17) -0.07531(15) 0.0505(10) Uani 0.50 1 d P
C11 C -0.1538(3) 0.89868(12) 0.12695(8) 0.0268(5) Uani 1 1 d .
H11 H -0.0962 0.9392 0.1147 0.032 Uiso 1 1 calc R
O12 O -0.3563(2) 0.99590(9) 0.29575(7) 0.0399(5) Uani 1 1 d .
O13 O 0.0141(2) 0.79278(10) 0.31927(7) 0.0458(5) Uani 1 1 d .
C14 C -0.1045(3) 0.87307(12) 0.02902(9) 0.0306(6) Uani 1 1 d .
H14 H -0.1500 0.9177 0.0203 0.037 Uiso 1 1 calc R
C15 C -0.1520(3) 0.82205(13) -0.01425(10) 0.0341(6) Uani 1 1 d .
H15 H -0.1082 0.7776 -0.0041 0.041 Uiso 1 1 calc R
C16 C -0.3172(3) 0.91982(12) 0.14219(9) 0.0270(5) Uani 1 1 d .
H16 H -0.3575 0.8861 0.1693 0.032 Uiso 1 1 calc R
C17 C -0.5457(3) 0.89737(12) 0.33660(8) 0.0288(6) Uani 1 1 d .
H17 H -0.4734 0.9248 0.3594 0.035 Uiso 1 1 calc R
C18 C -0.5742(3) 0.78400(12) 0.29127(9) 0.0330(6) Uani 1 1 d .
H18A H -0.5484 0.7366 0.2957 0.049 Uiso 1 1 calc R
H18B H -0.5462 0.7988 0.2535 0.049 Uiso 1 1 calc R
H18C H -0.6838 0.7901 0.2968 0.049 Uiso 1 1 calc R
O19 O -0.3131(2) 0.81714(9) -0.01594(7) 0.0478(5) Uani 1 1 d .
H19 H -0.3387 0.7886 -0.0400 0.057 Uiso 1 1 calc R
C20 C -0.3154(3) 0.82651(11) 0.32155(9) 0.0284(6) Uani 1 1 d .
H20 H -0.2999 0.8572 0.2890 0.034 Uiso 1 1 calc R
N21 N -0.1522(2) 0.80073(10) -0.11599(8) 0.0364(5) Uani 1 1 d .
C22 C -0.0636(3) 0.86408(12) 0.17547(9) 0.0300(6) Uani 1 1 d .
C23 C -0.4876(3) 0.82492(12) 0.33432(9) 0.0269(5) Uani 1 1 d .
C24 C -0.2420(3) 0.75885(12) 0.30645(10) 0.0308(6) Uani 1 1 d .
H24 H -0.3009 0.7387 0.2748 0.037 Uiso 1 1 calc R
C25 C -0.0337(3) 1.06612(12) 0.06703(9) 0.0296(6) Uani 1 1 d .
H25 H -0.0954 1.0277 0.0528 0.036 Uiso 1 1 calc R
C26 C -0.0896(3) 0.84364(12) -0.07124(9) 0.0305(6) Uani 1 1 d .
H26 H -0.1299 0.8896 -0.0783 0.037 Uiso 1 1 calc R
C27 C 0.1249(3) 0.89824(13) -0.02127(9) 0.0311(6) Uani 1 1 d .
H27 H 0.0867 0.9438 -0.0311 0.037 Uiso 1 1 calc R
C28 C -0.0748(3) 1.12868(12) 0.03379(9) 0.0306(6) Uani 1 1 d .
H28 H -0.0068 1.1657 0.0467 0.037 Uiso 1 1 calc R
C29 C -0.4767(3) 0.99524(12) 0.20483(9) 0.0311(6) Uani 1 1 d .
H29 H -0.5557 0.9660 0.1872 0.037 Uiso 1 1 calc R
C30 C 0.0818(3) 0.85017(13) -0.06743(9) 0.0326(6) Uani 1 1 d .
H30A H 0.1273 0.8058 -0.0598 0.039 Uiso 1 1 calc R
H30B H 0.1225 0.8665 -0.1036 0.039 Uiso 1 1 calc R
C31 C 0.2941(3) 0.90174(15) -0.01118(10) 0.0427(7) Uani 1 1 d .
H31A H 0.3150 0.9330 0.0195 0.064 Uiso 1 1 calc R
H31B H 0.3452 0.9172 -0.0453 0.064 Uiso 1 1 calc R
H31C H 0.3322 0.8573 -0.0011 0.064 Uiso 1 1 calc R
C32 C -0.2386(3) 1.15062(13) 0.04313(10) 0.0345(6) Uani 1 1 d .
C33 C 0.1328(3) 1.04873(14) 0.06296(11) 0.0401(7) Uani 1 1 d .
H33A H 0.1934 1.0843 0.0803 0.060 Uiso 1 1 calc R
H33B H 0.1615 1.0441 0.0235 0.060 Uiso 1 1 calc R
H33C H 0.1517 1.0065 0.0825 0.060 Uiso 1 1 calc R
C34 C -0.2672(3) 1.15393(12) 0.10650(10) 0.0351(6) Uani 1 1 d .
H34A H -0.2132 1.1934 0.1217 0.042 Uiso 1 1 calc R
H34B H -0.3774 1.1608 0.1129 0.042 Uiso 1 1 calc R
C35 C -0.3259(3) 0.98855(11) 0.17073(9) 0.0262(5) Uani 1 1 d .
H35 H -0.2374 0.9937 0.1967 0.031 Uiso 1 1 calc R
C36 C -0.7048(3) 0.90609(13) 0.35963(10) 0.0380(7) Uani 1 1 d .
H36A H -0.7105 0.8853 0.3972 0.046 Uiso 1 1 calc R
H36B H -0.7777 0.8826 0.3349 0.046 Uiso 1 1 calc R
C37 C -0.0759(4) 0.73560(13) -0.11812(11) 0.0485(8) Uani 1 1 d .
H37A H 0.0306 0.7418 -0.1290 0.073 Uiso 1 1 calc R
H37B H -0.1269 0.7070 -0.1457 0.073 Uiso 1 1 calc R
H37C H -0.0805 0.7145 -0.0811 0.073 Uiso 1 1 calc R
C38 C -0.4499(3) 0.97178(12) 0.26452(9) 0.0290(6) Uani 1 1 d .
C39 C -0.4228(3) 0.91918(13) 0.09057(10) 0.0351(6) Uani 1 1 d .
H39A H -0.5275 0.9281 0.1024 0.053 Uiso 1 1 calc R
H39B H -0.4178 0.8753 0.0724 0.053 Uiso 1 1 calc R
H39C H -0.3900 0.9537 0.0640 0.053 Uiso 1 1 calc R
C40 C -0.2170(3) 1.09272(12) 0.13889(10) 0.0316(6) Uani 1 1 d .
H40 H -0.2226 1.1036 0.1797 0.038 Uiso 1 1 calc R
C41 C -0.2694(4) 1.21808(14) 0.01573(11) 0.0524(8) Uani 1 1 d .
H41A H -0.2541 1.2144 -0.0248 0.079 Uiso 1 1 calc R
H41B H -0.1994 1.2515 0.0311 0.079 Uiso 1 1 calc R
H41C H -0.3745 1.2317 0.0234 0.079 Uiso 1 1 calc R
C42 C -0.2375(3) 0.70808(13) 0.35482(10) 0.0388(6) Uani 1 1 d .
H42A H -0.1828 0.7275 0.3867 0.058 Uiso 1 1 calc R
H42B H -0.1853 0.6674 0.3424 0.058 Uiso 1 1 calc R
H42C H -0.3417 0.6970 0.3662 0.058 Uiso 1 1 calc R
C43 C -0.1187(3) 0.79177(12) 0.18254(10) 0.0357(6) Uani 1 1 d .
H43A H -0.1072 0.7686 0.1461 0.043 Uiso 1 1 calc R
H43B H -0.2286 0.7928 0.1915 0.043 Uiso 1 1 calc R
C44 C -0.0371(3) 0.74982(12) 0.22784(10) 0.0391(7) Uani 1 1 d .
H44 H 0.0749 0.7570 0.2234 0.047 Uiso 1 1 calc R
C45 C -0.0802(3) 0.77054(12) 0.28672(10) 0.0353(6) Uani 1 1 d .
C46 C -0.7505(3) 0.97939(14) 0.36406(12) 0.0508(8) Uani 1 1 d .
H46A H -0.6768 1.0032 0.3876 0.076 Uiso 1 1 calc R
H46B H -0.8519 0.9827 0.3809 0.076 Uiso 1 1 calc R
H46C H -0.7521 0.9994 0.3266 0.076 Uiso 1 1 calc R
C47 C 0.1053(3) 0.86534(15) 0.16185(10) 0.0451(7) Uani 1 1 d .
H47A H 0.1369 0.9113 0.1539 0.068 Uiso 1 1 calc R
H47B H 0.1249 0.8373 0.1289 0.068 Uiso 1 1 calc R
H47C H 0.1631 0.8481 0.1939 0.068 Uiso 1 1 calc R
C48 C -0.4873(3) 1.10228(18) 0.02032(13) 0.0630(9) Uani 1 1 d .
H48A H -0.5177 1.0984 0.0597 0.094 Uiso 1 1 calc R
H48B H -0.5327 1.0657 -0.0013 0.094 Uiso 1 1 calc R
H48C H -0.5226 1.1452 0.0053 0.094 Uiso 1 1 calc R
C49 C -0.1428(4) 0.83349(15) -0.17051(10) 0.0529(8) Uani 1 1 d .
H49A H -0.0358 0.8409 -0.1802 0.079 Uiso 1 1 calc R
H49B H -0.1960 0.8765 -0.1689 0.079 Uiso 1 1 calc R
H49C H -0.1903 0.8050 -0.1990 0.079 Uiso 1 1 calc R
C50 C -0.0691(4) 0.67534(13) 0.21860(13) 0.0576(9) Uani 1 1 d .
H50A H -0.0266 0.6495 0.2498 0.086 Uiso 1 1 calc R
H50B H -0.0220 0.6608 0.1834 0.086 Uiso 1 1 calc R
H50C H -0.1792 0.6680 0.2167 0.086 Uiso 1 1 calc R
C51 C -0.0045(4) 0.94910(15) 0.24624(12) 0.0518(8) Uani 1 1 d .
H51A H 0.0963 0.9315 0.2558 0.078 Uiso 1 1 calc R
H51B H -0.0497 0.9701 0.2794 0.078 Uiso 1 1 calc R
H51C H 0.0053 0.9823 0.2162 0.078 Uiso 1 1 calc R
C52 C -0.5381(3) 1.06681(13) 0.20751(11) 0.0485(8) Uani 1 1 d .
H52A H -0.6322 1.0675 0.2295 0.073 Uiso 1 1 calc R
H52B H -0.5590 1.0828 0.1695 0.073 Uiso 1 1 calc R
H52C H -0.4623 1.0958 0.2252 0.073 Uiso 1 1 calc R

loop_
_atom_site_aniso_label
_atom_site_aniso_U_11
_atom_site_aniso_U_22
_atom_site_aniso_U_33
_atom_site_aniso_U_23
_atom_site_aniso_U_13
_atom_site_aniso_U_12
O1 0.0324(11) 0.0432(10) 0.0230(8) 0.0032(7) 0.0014(7) -0.0023(9)
O2 0.0321(11) 0.0365(9) 0.0258(9) -0.0010(7) 0.0005(7) -0.0035(8)
O3 0.0328(10) 0.0350(9) 0.0188(8) 0.0054(7) -0.0004(7) -0.0063(8)
O4 0.0335(10) 0.0309(9) 0.0215(8) 0.0054(7) 0.0008(7) -0.0045(8)
O5 0.0492(12) 0.0341(9) 0.0207(8) 0.0043(7) 0.0013(8) -0.0113(9)
O6 0.0456(12) 0.0453(11) 0.0262(9) -0.0016(8) 0.0088(8) -0.0048(9)
O7 0.0396(11) 0.0384(10) 0.0229(8) -0.0014(8) -0.0011(7) -0.0035(9)
O8 0.0386(11) 0.0331(9) 0.0215(8) 0.0004(7) 0.0051(7) -0.0014(9)
O9 0.0325(11) 0.0504(12) 0.0307(9) -0.0002(8) 0.0014(8) 0.0002(9)
O10 0.0345(11) 0.0394(10) 0.0451(11) -0.0063(9) -0.0140(9) -0.0058(10)
O11 0.066(3) 0.033(2) 0.053(2) 0.0071(18) 0.017(2) 0.004(2)
C11 0.0307(15) 0.0311(13) 0.0186(11) -0.0003(10) 0.0004(10) -0.0008(12)
O12 0.0474(12) 0.0431(11) 0.0293(9) -0.0006(8) -0.0017(9) -0.0154(10)
O13 0.0334(11) 0.0607(12) 0.0434(11) 0.0098(10) -0.0093(9) -0.0052(10)
C14 0.0352(16) 0.0344(14) 0.0223(12) 0.0010(10) 0.0021(10) 0.0019(12)
C15 0.0338(17) 0.0374(15) 0.0311(13) -0.0019(12) 0.0046(12) -0.0024(12)
C16 0.0252(14) 0.0320(14) 0.0238(12) 0.0035(11) 0.0016(10) -0.0043(12)
C17 0.0324(15) 0.0374(14) 0.0165(11) 0.0037(10) -0.0018(10) -0.0074(12)
C18 0.0314(15) 0.0385(14) 0.0290(13) -0.0019(11) -0.0024(11) -0.0038(13)
O19 0.0376(12) 0.0656(13) 0.0403(10) -0.0183(10) 0.0054(9) -0.0162(10)
C20 0.0310(15) 0.0309(14) 0.0232(12) 0.0040(11) -0.0050(11) -0.0063(11)
N21 0.0434(14) 0.0389(13) 0.0270(11) -0.0090(10) 0.0006(10) -0.0081(11)
C22 0.0288(15) 0.0359(14) 0.0252(12) 0.0028(11) 0.0027(10) 0.0025(12)
C23 0.0291(15) 0.0338(13) 0.0178(11) 0.0017(10) -0.0001(10) -0.0075(11)
C24 0.0297(16) 0.0359(14) 0.0268(13) 0.0034(11) -0.0031(11) -0.0008(12)
C25 0.0294(15) 0.0316(14) 0.0278(12) -0.0028(11) 0.0044(11) -0.0072(12)
C26 0.0364(16) 0.0297(13) 0.0255(12) -0.0045(11) 0.0002(11) -0.0011(13)
C27 0.0317(16) 0.0391(14) 0.0225(12) 0.0021(11) 0.0013(10) -0.0037(12)
C28 0.0384(16) 0.0306(13) 0.0229(12) -0.0035(10) 0.0087(11) -0.0065(12)
C29 0.0345(15) 0.0350(14) 0.0237(12) 0.0055(11) 0.0016(11) 0.0029(12)
C30 0.0372(17) 0.0362(14) 0.0244(12) -0.0012(11) 0.0047(11) -0.0037(13)
C31 0.0400(18) 0.0556(18) 0.0327(14) 0.0022(14) -0.0028(12) -0.0032(15)
C32 0.0456(18) 0.0295(13) 0.0284(13) 0.0048(11) 0.0059(12) 0.0023(13)
C33 0.0317(17) 0.0433(16) 0.0454(16) -0.0024(13) 0.0038(12) -0.0049(13)
C34 0.0443(18) 0.0277(14) 0.0331(14) 0.0024(11) 0.0090(12) 0.0021(13)
C35 0.0299(14) 0.0288(13) 0.0200(11) 0.0055(10) 0.0004(10) 0.0000(12)
C36 0.0379(17) 0.0518(17) 0.0244(13) 0.0027(12) 0.0030(11) 0.0028(14)
C37 0.063(2) 0.0387(16) 0.0438(16) -0.0134(13) 0.0086(15) -0.0086(16)
C38 0.0341(16) 0.0270(13) 0.0258(12) -0.0014(11) 0.0053(11) 0.0003(12)
C39 0.0304(15) 0.0447(15) 0.0301(13) -0.0037(12) -0.0036(11) 0.0015(13)
C40 0.0409(17) 0.0319(14) 0.0219(12) -0.0030(11) 0.0082(11) -0.0035(13)
C41 0.072(2) 0.0442(17) 0.0410(16) 0.0162(14) 0.0197(15) 0.0164(17)
C42 0.0405(17) 0.0367(15) 0.0392(15) 0.0071(13) 0.0013(12) -0.0006(14)
C43 0.0415(17) 0.0366(14) 0.0290(13) 0.0019(12) -0.0022(12) 0.0045(13)
C44 0.0376(17) 0.0405(16) 0.0390(14) 0.0085(13) 0.0060(13) 0.0138(13)
C45 0.0353(17) 0.0347(15) 0.0361(15) 0.0135(12) -0.0058(12) 0.0033(13)
C46 0.0459(18) 0.0580(19) 0.0485(17) -0.0180(15) -0.0002(15) 0.0024(16)
C47 0.0302(17) 0.069(2) 0.0364(15) 0.0120(14) -0.0007(12) 0.0080(15)
C48 0.0330(19) 0.090(3) 0.066(2) 0.0036(19) -0.0043(15) 0.0061(18)
C49 0.063(2) 0.067(2) 0.0282(14) -0.0049(14) -0.0104(14) -0.0045(17)
C50 0.078(2) 0.0400(16) 0.0548(18) 0.0083(14) 0.0114(17) 0.0194(17)
C51 0.048(2) 0.0538(19) 0.0531(18) -0.0093(15) -0.0202(15) -0.0023(15)
C52 0.055(2) 0.0476(17) 0.0430(16) 0.0152(13) 0.0213(14) 0.0238(16)

loop_
_atom_type_symbol
_atom_type_description
_atom_type_scat_dispersion_real
_atom_type_scat_dispersion_imag
_atom_type_scat_source
C C 0.0033 0.0016 'International Tables Vol C Tables 4.2.6.8 and 6.1.1.4'
H H 0.0000 0.0000 'International Tables Vol C Tables 4.2.6.8 and 6.1.1.4'
N N 0.0061 0.0033 'International Tables Vol C Tables 4.2.6.8 and 6.1.1.4'
O O 0.0106 0.0060 'International Tables Vol C Tables 4.2.6.8 and 6.1.1.4'

loop_
_geom_angle_atom_site_label_1
_geom_angle_atom_site_label_2
_geom_angle_atom_site_label_3
_geom_angle
C14 O1 C27 113.64(17)
C40 O2 C25 114.36(17)
C38 O3 C17 118.88(18)
C40 O4 C35 116.06(17)
C51 O7 C22 118.1(2)
C14 O8 C11 117.51(17)
C48 O9 C32 117.7(2)
O8 C11 C16 111.30(18)
O8 C11 C22 104.86(17)
C16 C11 C22 114.79(18)
O8 C14 O1 107.06(18)
O8 C14 C15 108.36(19)
O1 C14 C15 109.99(19)
O19 C15 C14 110.0(2)
O19 C15 C26 110.6(2)
C14 C15 C26 108.5(2)
C35 C16 C11 113.39(19)
C35 C16 C39 109.35(19)
C11 C16 C39 111.73(18)
O3 C17 C36 106.95(18)
O3 C17 C23 107.28(17)
C36 C17 C23 115.4(2)
O10 C20 C23 107.04(19)
O10 C20 C24 111.05(19)
C23 C20 C24 116.0(2)
C49 N21 C37 110.0(2)
C49 N21 C26 111.24(19)
C37 N21 C26 111.8(2)
O7 C22 C47 113.2(2)
O7 C22 C43 104.61(18)
C47 C22 C43 110.3(2)
O7 C22 C11 109.65(18)
C47 C22 C11 109.24(19)
C43 C22 C11 109.8(2)
O5 C23 C18 105.83(18)
O5 C23 C17 108.89(17)
C18 C23 C17 111.47(19)
O5 C23 C20 110.75(19)
C18 C23 C20 111.65(19)
C17 C23 C20 108.23(19)
C45 C24 C42 108.10(19)
C45 C24 C20 109.2(2)
C42 C24 C20 114.54(19)
O2 C25 C33 105.74(19)
O2 C25 C28 111.03(18)
C33 C25 C28 112.7(2)
N21 C26 C30 117.7(2)
N21 C26 C15 110.2(2)
C30 C26 C15 109.1(2)
O1 C27 C30 110.15(19)
O1 C27 C31 106.42(19)
C30 C27 C31 113.1(2)
O6 C28 C32 111.6(2)
O6 C28 C25 108.90(18)
C32 C28 C25 112.61(19)
C38 C29 C52 107.75(19)
C38 C29 C35 109.29(19)
C52 C29 C35 113.6(2)
C27 C30 C26 110.3(2)
O9 C32 C28 103.33(19)
O9 C32 C41 110.6(2)
C28 C32 C41 111.1(2)
O9 C32 C34 112.5(2)
C28 C32 C34 108.1(2)
C41 C32 C34 110.8(2)
C40 C34 C32 114.9(2)
O4 C35 C16 108.60(17)
O4 C35 C29 110.21(18)
C16 C35 C29 110.49(19)
C17 C36 C46 112.3(2)
O12 C38 O3 124.6(2)
O12 C38 C29 124.0(2)
O3 C38 C29 111.3(2)
O4 C40 O2 111.89(19)
O4 C40 C34 109.7(2)
O2 C40 C34 111.46(19)
C22 C43 C44 116.3(2)
C45 C44 C50 110.7(2)
C45 C44 C43 112.6(2)
C50 C44 C43 110.0(2)
O13 C45 C44 121.4(2)
O13 C45 C24 119.7(2)
C44 C45 C24 118.7(2)

loop_
_geom_bond_atom_site_label_1
_geom_bond_atom_site_label_2
_geom_bond_distance
O1 C14 1.423(3)
O1 C27 1.444(3)
O2 C40 1.420(3)
O2 C25 1.450(3)
O3 C38 1.344(3)
O3 C17 1.472(2)
O4 C40 1.415(3)
O4 C35 1.433(2)
O5 C23 1.424(2)
O6 C28 1.428(3)
O7 C51 1.424(3)
O7 C22 1.435(3)
O8 C14 1.402(3)
O8 C11 1.441(3)
O9 C48 1.424(3)
O9 C32 1.440(3)
O10 C20 1.429(3)
C11 C16 1.540(3)
C11 C22 1.565(3)
O12 C38 1.210(3)
O13 C45 1.220(3)
C14 C15 1.511(3)
C15 O19 1.420(3)
C15 C26 1.528(3)
C16 C35 1.537(3)
C16 C39 1.542(3)
C17 C36 1.513(3)
C17 C23 1.538(3)
C18 C23 1.518(3)
C20 C23 1.544(3)
C20 C24 1.542(3)
N21 C49 1.459(3)
N21 C37 1.467(3)
N21 C26 1.476(3)
C22 C47 1.520(3)
C22 C43 1.535(3)
C24 C45 1.517(3)
C24 C42 1.538(3)
C25 C33 1.507(3)
C25 C28 1.525(3)
C26 C30 1.515(4)
C27 C30 1.510(3)
C27 C31 1.509(3)
C28 C32 1.522(4)
C29 C38 1.518(3)
C29 C52 1.532(3)
C29 C35 1.561(3)
C32 C41 1.524(3)
C32 C34 1.534(3)
C34 C40 1.514(3)
C36 C46 1.525(4)
C43 C44 1.545(3)
C44 C45 1.513(3)
C44 C50 1.533(4)
